data_4339979
loop_
_publ_author_name
'Kishore, Pilli V. V. N.'
'Baskar, Viswanathan'

_publ_section_title
;
 Hexa- and trinuclear organoantimony oxo clusters stabilized by
 organosilanols.
;
_journal_issue 13
_journal_name_full 'Inorganic chemistry'
_journal_page_first 6737
_journal_page_last 6742
_journal_paper_doi 10.1021/ic500541h
_journal_volume 53
_journal_year 2014
_chemical_formula_sum 'C68 H70 O14 Sb6 Si2'
_chemical_formula_weight 1897.92
_chemical_name_systematic
; 
 ? 
;
_space_group_IT_number 2
_symmetry_cell_setting triclinic
_symmetry_space_group_name_Hall '-P 1'
_symmetry_space_group_name_H-M 'P -1'
_atom_sites_solution_hydrogens geom
_atom_sites_solution_primary direct
_atom_sites_solution_secondary difmap
_audit_creation_method SHELXL-97
_cell_angle_alpha 85.4960(10)
_cell_angle_beta 79.7310(10)
_cell_angle_gamma 78.7210(10)
_cell_formula_units_Z 2
_cell_length_a 11.1250(8)
_cell_length_b 12.0487(9)
_cell_length_c 26.136(2)
_cell_measurement_reflns_used 8433
_cell_measurement_temperature 100(2)
_cell_measurement_theta_max 0.744
_cell_measurement_theta_min 0.648
_cell_volume 3377.2(4)
_computing_cell_refinement 'Bruker SMART'
_computing_data_collection 'Bruker SMART'
_computing_data_reduction 'Bruker SAINT'
_computing_molecular_graphics 'Bruker SHELXTL'
_computing_publication_material 'Bruker SHELXTL'
_computing_structure_refinement 'SHELXL-97 (Sheldrick, 1997)'
_computing_structure_solution 'SHELXS-97 (Sheldrick, 1990)'
_diffrn_ambient_temperature 100(2)
_diffrn_measured_fraction_theta_full 0.990
_diffrn_measured_fraction_theta_max 0.990
_diffrn_radiation_monochromator graphite
_diffrn_radiation_source 'fine-focus sealed tube'
_diffrn_radiation_type MoK\a
_diffrn_radiation_wavelength 0.71073
_diffrn_reflns_av_R_equivalents 0.0211
_diffrn_reflns_av_sigmaI/netI 0.0241
_diffrn_reflns_limit_h_max 13
_diffrn_reflns_limit_h_min -13
_diffrn_reflns_limit_k_max 14
_diffrn_reflns_limit_k_min -14
_diffrn_reflns_limit_l_max 32
_diffrn_reflns_limit_l_min -32
_diffrn_reflns_number 35100
_diffrn_reflns_theta_full 26.05
_diffrn_reflns_theta_max 26.05
_diffrn_reflns_theta_min 1.59
_exptl_absorpt_coefficient_mu 2.465
_exptl_absorpt_correction_T_max 0.7563
_exptl_absorpt_correction_T_min 0.6653
_exptl_absorpt_correction_type empirical
_exptl_absorpt_process_details brukarsadbas
_exptl_crystal_colour colourless
_exptl_crystal_density_diffrn 1.866
_exptl_crystal_density_method 'not measured'
_exptl_crystal_description block
_exptl_crystal_F_000 1848
_exptl_crystal_size_max 0.18
_exptl_crystal_size_mid 0.16
_exptl_crystal_size_min 0.12
_refine_diff_density_max 1.038
_refine_diff_density_min -0.625
_refine_diff_density_rms 0.101
_refine_ls_extinction_method none
_refine_ls_goodness_of_fit_ref 1.035
_refine_ls_hydrogen_treatment mixed
_refine_ls_matrix_type full
_refine_ls_number_parameters 817
_refine_ls_number_reflns 13221
_refine_ls_number_restraints 0
_refine_ls_restrained_S_all 1.035
_refine_ls_R_factor_all 0.0286
_refine_ls_R_factor_gt 0.0245
_refine_ls_shift/su_max 0.004
_refine_ls_shift/su_mean 0.000
_refine_ls_structure_factor_coef Fsqd
_refine_ls_weighting_details 'calc w=1/[\s^2^(Fo^2^)+(0.0311P)^2^+3.2374P] where P=(Fo^2^+2Fc^2^)/3'
_refine_ls_weighting_scheme calc
_refine_ls_wR_factor_gt 0.0614
_refine_ls_wR_factor_ref 0.0636
_reflns_number_gt 11699
_reflns_number_total 13221
_reflns_threshold_expression >2sigma(I)
_cod_data_source_file ic500541h_si_001.cif
_cod_data_source_block 1
_cod_depositor_comments
;
The following automatic conversions were performed:

'_symmetry_cell_setting' value 'Triclinic' changed to 'triclinic'
according to
/usr/data/users/saulius/crontab/automatic-downloads/rss-feeds/ACS/lib/dictionaries/cif_core.dic
dictionary named 'cif_core.dic' version 2.4.2 from 2011-04-26.

Automatic conversion script
Id: cif_fix_values 2281 2013-09-26 08:29:07Z andrius 

 Adding full bibliography for 4339979--4339982.cif.
;
_cod_original_cell_volume 3377.1(4)
_cod_original_sg_symbol_H-M 'P-1   '
_cod_database_code 4339979

loop_
_symmetry_equiv_pos_as_xyz
'x, y, z'
'-x, -y, -z'

loop_
_atom_site_label
_atom_site_type_symbol
_atom_site_fract_x
_atom_site_fract_y
_atom_site_fract_z
_atom_site_U_iso_or_equiv
_atom_site_adp_type
_atom_site_occupancy
_atom_site_symmetry_multiplicity
_atom_site_calc_flag
_atom_site_refinement_flags
Sb6 Sb 0.887490(16) 0.674146(14) 0.817926(7) 0.01569(5) Uani 1 1 d .
Sb2 Sb 0.706328(16) 0.852041(14) 0.677814(6) 0.01407(5) Uani 1 1 d .
Sb1 Sb 0.744682(16) 0.770958(14) 0.561914(7) 0.01589(5) Uani 1 1 d .
Sb4 Sb 0.895681(17) 0.941068(15) 0.841416(7) 0.01696(5) Uani 1 1 d .
Sb5 Sb 0.839060(17) 0.756003(15) 0.933620(7) 0.01917(5) Uani 1 1 d .
Sb3 Sb 0.687988(16) 0.587599(14) 0.655426(7) 0.01544(5) Uani 1 1 d .
Si1 Si 0.62922(7) 0.67203(6) 0.77376(3) 0.01480(14) Uani 1 1 d .
Si2 Si 0.96471(7) 0.85328(6) 0.72283(3) 0.01436(14) Uani 1 1 d .
O13 O 0.80697(18) 0.91468(16) 0.91492(7) 0.0211(4) Uani 1 1 d .
C25 C 0.8261(3) 0.4436(2) 0.66567(11) 0.0197(6) Uani 1 1 d .
C37 C 1.0442(3) 0.9988(2) 0.86501(11) 0.0214(6) Uani 1 1 d .
C55 C 1.0248(3) 0.5260(2) 0.81674(10) 0.0197(6) Uani 1 1 d .
C19 C 0.5411(3) 0.5252(2) 0.63236(11) 0.0192(6) Uani 1 1 d .
C66 C 1.2194(3) 0.7886(3) 0.69648(12) 0.0280(7) Uani 1 1 d .
H66A H 1.2927 0.7773 0.6704 0.042 Uiso 1 1 calc R
H66B H 1.2080 0.7172 0.7138 0.042 Uiso 1 1 calc R
H66C H 1.2286 0.8394 0.7214 0.042 Uiso 1 1 calc R
C31 C 0.7633(3) 1.0885(2) 0.82862(10) 0.0210(6) Uani 1 1 d .
O3 O 0.77958(17) 0.88186(15) 0.60338(7) 0.0168(4) Uani 1 1 d .
O6 O 0.77420(17) 0.61307(15) 0.58147(7) 0.0183(4) Uani 1 1 d .
O14 O 0.80578(17) 0.64658(15) 0.89118(7) 0.0191(4) Uani 1 1 d .
O11 O 0.77486(17) 0.83465(15) 0.82057(7) 0.0179(4) Uani 1 1 d .
O1 O 0.61764(17) 0.75560(15) 0.64149(7) 0.0168(4) Uani 1 1 d .
O2 O 0.81658(16) 0.69195(14) 0.67427(7) 0.0163(4) Uani 1 1 d .
O12 O 0.96877(17) 0.77300(15) 0.85614(7) 0.0188(4) Uani 1 1 d .
O4 O 0.63759(17) 0.80169(15) 0.74951(7) 0.0159(4) Uani 1 1 d .
O5 O 0.60617(17) 0.59603(15) 0.72897(7) 0.0177(4) Uani 1 1 d .
O10 O 0.98072(17) 0.93097(15) 0.76833(7) 0.0173(4) Uani 1 1 d .
O9 O 0.95483(17) 0.72364(15) 0.74643(7) 0.0167(4) Uani 1 1 d .
O8 O 0.83816(17) 0.91006(15) 0.70021(7) 0.0172(4) Uani 1 1 d .
C1 C 0.5925(2) 0.8185(2) 0.52255(10) 0.0183(5) Uani 1 1 d .
C8 C 0.9491(3) 0.8661(2) 0.48442(11) 0.0247(6) Uani 1 1 d .
H8 H 0.8991 0.9364 0.4914 0.030 Uiso 1 1 calc R
C7 C 0.9093(3) 0.7675(2) 0.50666(10) 0.0189(6) Uani 1 1 d .
C18 C 0.6069(3) 1.1072(2) 0.66952(11) 0.0202(6) Uani 1 1 d .
H18 H 0.6899 1.1114 0.6577 0.024 Uiso 1 1 calc R
C6 C 0.6158(3) 0.8650(2) 0.47226(11) 0.0223(6) Uani 1 1 d .
H6 H 0.6959 0.8743 0.4576 0.027 Uiso 1 1 calc R
C2 C 0.4732(3) 0.8020(2) 0.54473(11) 0.0224(6) Uani 1 1 d .
H2 H 0.4578 0.7711 0.5785 0.027 Uiso 1 1 calc R
C13 C 0.5723(2) 1.0025(2) 0.68347(10) 0.0161(5) Uani 1 1 d .
C61 C 0.4958(3) 0.6833(2) 0.82985(11) 0.0197(6) Uani 1 1 d .
C42 C 1.1559(3) 0.9967(2) 0.83067(11) 0.0240(6) Uani 1 1 d .
H42 H 1.1624 0.9751 0.7967 0.029 Uiso 1 1 calc R
C4 C 0.4007(3) 0.8806(2) 0.46596(12) 0.0250(6) Uani 1 1 d .
H4 H 0.3360 0.9020 0.4470 0.030 Uiso 1 1 calc R
C20 C 0.4271(3) 0.5280(2) 0.66518(12) 0.0248(6) Uani 1 1 d .
H20 H 0.4158 0.5543 0.6985 0.030 Uiso 1 1 calc R
C5 C 0.5195(3) 0.8975(2) 0.44403(11) 0.0241(6) Uani 1 1 d .
H5 H 0.5342 0.9304 0.4107 0.029 Uiso 1 1 calc R
C62 C 0.3733(3) 0.7095(3) 0.80874(12) 0.0298(7) Uani 1 1 d .
H62A H 0.3679 0.6481 0.7885 0.045 Uiso 1 1 calc R
H62B H 0.3700 0.7780 0.7872 0.045 Uiso 1 1 calc R
H62C H 0.3051 0.7187 0.8372 0.045 Uiso 1 1 calc R
C21 C 0.3307(3) 0.4917(2) 0.64832(13) 0.0283(7) Uani 1 1 d .
H21 H 0.2543 0.4955 0.6701 0.034 Uiso 1 1 calc R
C9 C 1.0630(3) 0.8590(3) 0.45200(11) 0.0256(6) Uani 1 1 d .
H9 H 1.0894 0.9246 0.4371 0.031 Uiso 1 1 calc R
C17 C 0.5168(3) 1.2052(2) 0.67334(11) 0.0237(6) Uani 1 1 d .
H17 H 0.5394 1.2751 0.6634 0.028 Uiso 1 1 calc R
C10 C 1.1375(3) 0.7548(3) 0.44174(12) 0.0279(7) Uani 1 1 d .
H10 H 1.2142 0.7503 0.4201 0.034 Uiso 1 1 calc R
C16 C 0.3928(3) 1.1991(2) 0.69206(11) 0.0251(6) Uani 1 1 d .
H16 H 0.3327 1.2649 0.6949 0.030 Uiso 1 1 calc R
C24 C 0.5567(3) 0.4821(2) 0.58291(11) 0.0252(6) Uani 1 1 d .
H24 H 0.6322 0.4795 0.5606 0.030 Uiso 1 1 calc R
C64 C 0.4989(3) 0.7794(3) 0.86494(11) 0.0257(6) Uani 1 1 d .
H64A H 0.4967 0.8494 0.8446 0.038 Uiso 1 1 calc R
H64B H 0.5737 0.7624 0.8798 0.038 Uiso 1 1 calc R
H64C H 0.4281 0.7863 0.8923 0.038 Uiso 1 1 calc R
C30 C 0.7893(3) 0.3449(2) 0.68860(11) 0.0247(6) Uani 1 1 d .
H30 H 0.7054 0.3436 0.6999 0.030 Uiso 1 1 calc R
C41 C 1.2563(3) 1.0261(3) 0.84641(13) 0.0299(7) Uani 1 1 d .
H41 H 1.3302 1.0243 0.8230 0.036 Uiso 1 1 calc R
C12 C 0.9838(3) 0.6637(2) 0.49567(12) 0.0267(6) Uani 1 1 d .
H12 H 0.9571 0.5977 0.5099 0.032 Uiso 1 1 calc R
C49 C 0.6749(3) 0.7546(3) 0.98857(11) 0.0245(6) Uani 1 1 d .
C22 C 0.3475(3) 0.4498(3) 0.59922(13) 0.0329(7) Uani 1 1 d .
H22 H 0.2822 0.4259 0.5881 0.039 Uiso 1 1 calc R
C14 C 0.4486(3) 0.9975(2) 0.70212(11) 0.0222(6) Uani 1 1 d .
H14 H 0.4252 0.9278 0.7119 0.027 Uiso 1 1 calc R
C26 C 0.9512(3) 0.4451(2) 0.64858(13) 0.0288(7) Uani 1 1 d .
H26 H 0.9761 0.5107 0.6328 0.035 Uiso 1 1 calc R
C23 C 0.4609(3) 0.4433(3) 0.56673(12) 0.0321(7) Uani 1 1 d .
H23 H 0.4729 0.4130 0.5342 0.038 Uiso 1 1 calc R
C11 C 1.0986(3) 0.6570(3) 0.46346(13) 0.0317(7) Uani 1 1 d .
H11 H 1.1490 0.5868 0.4566 0.038 Uiso 1 1 calc R
C54 C 0.6055(3) 0.8547(3) 1.00878(12) 0.0329(7) Uani 1 1 d .
H54 H 0.6342 0.9223 0.9999 0.039 Uiso 1 1 calc R
C50 C 0.6303(3) 0.6537(3) 1.00141(13) 0.0340(7) Uani 1 1 d .
H50 H 0.6753 0.5863 0.9876 0.041 Uiso 1 1 calc R
O7 O 0.76048(17) 0.61385(15) 0.79294(7) 0.0173(4) Uani 1 1 d .
C43 C 0.9901(3) 0.7042(2) 0.97371(11) 0.0229(6) Uani 1 1 d .
C34 C 0.6015(3) 1.2856(3) 0.80489(12) 0.0327(7) Uani 1 1 d .
H34 H 0.5480 1.3512 0.7963 0.039 Uiso 1 1 calc R
C56 C 1.0135(3) 0.4306(2) 0.79270(12) 0.0280(7) Uani 1 1 d .
H56 H 0.9468 0.4322 0.7755 0.034 Uiso 1 1 calc R
C28 C 1.0016(3) 0.2506(3) 0.67811(14) 0.0385(8) Uani 1 1 d .
H28 H 1.0611 0.1861 0.6823 0.046 Uiso 1 1 calc R
C35 C 0.7153(3) 1.2923(3) 0.81731(13) 0.0328(7) Uani 1 1 d .
H35 H 0.7375 1.3626 0.8179 0.039 Uiso 1 1 calc R
C36 C 0.7969(3) 1.1943(2) 0.82889(12) 0.0285(7) Uani 1 1 d .
H36 H 0.8739 1.1991 0.8368 0.034 Uiso 1 1 calc R
C32 C 0.6467(3) 1.0841(3) 0.81719(12) 0.0278(7) Uani 1 1 d .
H32 H 0.6224 1.0144 0.8177 0.033 Uiso 1 1 calc R
C3 C 0.3778(3) 0.8324(3) 0.51564(12) 0.0257(6) Uani 1 1 d .
H3 H 0.2982 0.8203 0.5296 0.031 Uiso 1 1 calc R
C60 C 1.1263(3) 0.5239(3) 0.84157(12) 0.0275(7) Uani 1 1 d .
H60 H 1.1343 0.5880 0.8574 0.033 Uiso 1 1 calc R
C29 C 0.8783(3) 0.2481(2) 0.69466(12) 0.0316(7) Uani 1 1 d .
H29 H 0.8539 0.1819 0.7099 0.038 Uiso 1 1 calc R
C48 C 0.9657(3) 0.6491(3) 1.02236(12) 0.0324(7) Uani 1 1 d .
H48 H 0.8871 0.6329 1.0349 0.039 Uiso 1 1 calc R
C15 C 0.3595(3) 1.0962(2) 0.70631(11) 0.0255(6) Uani 1 1 d .
H15 H 0.2767 1.0924 0.7189 0.031 Uiso 1 1 calc R
C44 C 1.1069(3) 0.7297(3) 0.95485(12) 0.0304(7) Uani 1 1 d .
H44 H 1.1227 0.7663 0.9223 0.037 Uiso 1 1 calc R
C59 C 1.2153(3) 0.4255(3) 0.84255(14) 0.0340(7) Uani 1 1 d .
H59 H 1.2835 0.4239 0.8588 0.041 Uiso 1 1 calc R
C46 C 1.1761(3) 0.6448(3) 1.03326(12) 0.0336(7) Uani 1 1 d .
H46 H 1.2391 0.6251 1.0532 0.040 Uiso 1 1 calc R
C33 C 0.5672(3) 1.1815(3) 0.80517(12) 0.0314(7) Uani 1 1 d .
H33 H 0.4901 1.1772 0.7972 0.038 Uiso 1 1 calc R
C39 C 1.1380(3) 1.0617(3) 0.93103(13) 0.0393(8) Uani 1 1 d .
H39 H 1.1322 1.0835 0.9649 0.047 Uiso 1 1 calc R
C47 C 1.0604(3) 0.6188(3) 1.05200(13) 0.0367(8) Uani 1 1 d .
H47 H 1.0457 0.5812 1.0843 0.044 Uiso 1 1 calc R
C57 C 1.1031(3) 0.3325(3) 0.79464(14) 0.0350(8) Uani 1 1 d .
H57 H 1.0957 0.2679 0.7791 0.042 Uiso 1 1 calc R
C58 C 1.2028(3) 0.3307(3) 0.81954(14) 0.0348(8) Uani 1 1 d .
H58 H 1.2620 0.2648 0.8208 0.042 Uiso 1 1 calc R
C45 C 1.1994(3) 0.7000(3) 0.98502(13) 0.0357(8) Uani 1 1 d .
H45 H 1.2777 0.7173 0.9729 0.043 Uiso 1 1 calc R
C27 C 1.0384(3) 0.3489(3) 0.65510(14) 0.0378(8) Uani 1 1 d .
H27 H 1.1224 0.3499 0.6440 0.045 Uiso 1 1 calc R
C51 C 0.5188(3) 0.6548(3) 1.03490(14) 0.0403(8) Uani 1 1 d .
H51 H 0.4892 0.5877 1.0438 0.048 Uiso 1 1 calc R
C40 C 1.2487(3) 1.0584(3) 0.89647(14) 0.0376(8) Uani 1 1 d .
H40 H 1.3171 1.0777 0.9070 0.045 Uiso 1 1 calc R
C38 C 1.0362(3) 1.0327(3) 0.91536(12) 0.0339(7) Uani 1 1 d .
H38 H 0.9620 1.0359 0.9386 0.041 Uiso 1 1 calc R
C52 C 0.4511(3) 0.7553(3) 1.05518(13) 0.0389(8) Uani 1 1 d .
H52 H 0.3765 0.7553 1.0778 0.047 Uiso 1 1 calc R
C53 C 0.4936(3) 0.8547(3) 1.04208(13) 0.0392(8) Uani 1 1 d .
H53 H 0.4474 0.9221 1.0555 0.047 Uiso 1 1 calc R
C68 C 1.0951(3) 0.7601(3) 0.62899(11) 0.0263(6) Uani 1 1 d .
H68A H 1.0280 0.7945 0.6111 0.039 Uiso 1 1 calc R
H68B H 1.0790 0.6890 0.6453 0.039 Uiso 1 1 calc R
H68C H 1.1713 0.7474 0.6046 0.039 Uiso 1 1 calc R
C63 C 0.5034(3) 0.5726(3) 0.86344(12) 0.0329(7) Uani 1 1 d .
H63A H 0.4342 0.5795 0.8915 0.049 Uiso 1 1 calc R
H63B H 0.5796 0.5578 0.8773 0.049 Uiso 1 1 calc R
H63C H 0.5011 0.5113 0.8425 0.049 Uiso 1 1 calc R
C67 C 1.1239(3) 0.9549(2) 0.64509(13) 0.0318(7) Uani 1 1 d .
H67A H 1.1347 1.0032 0.6708 0.048 Uiso 1 1 calc R
H67B H 1.0519 0.9886 0.6300 0.048 Uiso 1 1 calc R
H67C H 1.1960 0.9454 0.6184 0.048 Uiso 1 1 calc R
C65 C 1.1063(2) 0.8392(2) 0.67079(11) 0.0188(6) Uani 1 1 d .

loop_
_atom_site_aniso_label
_atom_site_aniso_U_11
_atom_site_aniso_U_22
_atom_site_aniso_U_33
_atom_site_aniso_U_23
_atom_site_aniso_U_13
_atom_site_aniso_U_12
Sb6 0.01883(9) 0.01359(9) 0.01360(9) 0.00139(7) -0.00254(7) -0.00145(7)
Sb2 0.01746(9) 0.01145(9) 0.01249(9) 0.00036(6) -0.00241(7) -0.00115(7)
Sb1 0.01980(10) 0.01411(9) 0.01322(9) 0.00015(7) -0.00238(7) -0.00251(7)
Sb4 0.02047(10) 0.01542(9) 0.01437(9) -0.00120(7) -0.00178(7) -0.00260(7)
Sb5 0.02154(10) 0.02105(10) 0.01399(9) 0.00096(7) -0.00207(7) -0.00321(7)
Sb3 0.01941(9) 0.01240(9) 0.01400(9) 0.00004(7) -0.00181(7) -0.00281(7)
Si1 0.0175(4) 0.0131(3) 0.0131(3) 0.0013(3) -0.0016(3) -0.0031(3)
Si2 0.0170(4) 0.0127(3) 0.0129(3) 0.0001(3) -0.0022(3) -0.0020(3)
O13 0.0269(11) 0.0190(10) 0.0153(10) -0.0006(8) 0.0004(8) -0.0026(8)
C25 0.0265(15) 0.0142(13) 0.0184(14) -0.0034(10) -0.0058(11) -0.0009(11)
C37 0.0276(15) 0.0171(13) 0.0207(14) -0.0004(11) -0.0060(11) -0.0048(11)
C55 0.0216(14) 0.0166(13) 0.0175(14) 0.0042(11) 0.0004(11) -0.0009(11)
C19 0.0228(14) 0.0124(12) 0.0240(15) 0.0028(11) -0.0068(11) -0.0060(11)
C66 0.0204(15) 0.0311(16) 0.0308(17) -0.0058(13) -0.0017(12) -0.0010(12)
C31 0.0267(15) 0.0172(14) 0.0154(13) -0.0019(11) 0.0024(11) 0.0002(11)
O3 0.0228(10) 0.0152(9) 0.0127(9) -0.0007(7) -0.0011(7) -0.0061(7)
O6 0.0250(10) 0.0138(9) 0.0147(9) 0.0002(7) 0.0001(8) -0.0037(8)
O14 0.0222(10) 0.0206(10) 0.0139(9) 0.0012(7) -0.0018(7) -0.0048(8)
O11 0.0201(10) 0.0140(9) 0.0189(10) -0.0005(7) -0.0032(7) -0.0016(7)
O1 0.0217(10) 0.0134(9) 0.0156(9) 0.0006(7) -0.0047(7) -0.0029(7)
O2 0.0186(9) 0.0123(9) 0.0170(9) -0.0007(7) -0.0020(7) -0.0011(7)
O12 0.0244(10) 0.0169(9) 0.0156(9) 0.0001(7) -0.0053(8) -0.0033(8)
O4 0.0211(10) 0.0151(9) 0.0108(9) 0.0008(7) -0.0021(7) -0.0031(7)
O5 0.0203(10) 0.0172(9) 0.0144(9) 0.0004(7) -0.0006(7) -0.0035(7)
O10 0.0216(10) 0.0173(9) 0.0130(9) -0.0011(7) -0.0017(7) -0.0040(7)
O9 0.0223(10) 0.0149(9) 0.0116(9) 0.0012(7) -0.0012(7) -0.0025(7)
O8 0.0213(10) 0.0132(9) 0.0175(10) -0.0001(7) -0.0048(7) -0.0031(7)
C1 0.0219(14) 0.0158(13) 0.0187(14) -0.0020(10) -0.0070(11) -0.0031(11)
C8 0.0304(16) 0.0193(14) 0.0236(15) 0.0009(12) -0.0042(12) -0.0038(12)
C7 0.0220(14) 0.0219(14) 0.0129(13) -0.0009(11) -0.0019(10) -0.0056(11)
C18 0.0219(14) 0.0188(14) 0.0196(14) 0.0003(11) -0.0022(11) -0.0049(11)
C6 0.0236(15) 0.0230(15) 0.0197(14) -0.0016(11) -0.0019(11) -0.0043(11)
C2 0.0255(15) 0.0232(14) 0.0180(14) 0.0026(11) -0.0023(11) -0.0058(12)
C13 0.0209(14) 0.0138(12) 0.0122(12) -0.0004(10) -0.0043(10) 0.0014(10)
C61 0.0195(14) 0.0196(14) 0.0187(14) 0.0013(11) -0.0010(11) -0.0035(11)
C42 0.0268(15) 0.0244(15) 0.0206(15) -0.0019(12) -0.0063(12) -0.0018(12)
C4 0.0262(16) 0.0258(15) 0.0249(16) -0.0021(12) -0.0093(12) -0.0040(12)
C20 0.0289(16) 0.0158(14) 0.0287(16) -0.0033(12) -0.0056(12) -0.0005(12)
C5 0.0327(16) 0.0237(15) 0.0163(14) 0.0018(11) -0.0063(12) -0.0054(12)
C62 0.0221(15) 0.0425(19) 0.0248(16) -0.0063(14) 0.0003(12) -0.0077(13)
C21 0.0217(15) 0.0247(15) 0.0382(18) 0.0003(13) -0.0054(13) -0.0038(12)
C9 0.0298(16) 0.0250(15) 0.0232(15) 0.0031(12) -0.0033(12) -0.0106(12)
C17 0.0323(16) 0.0133(13) 0.0255(15) 0.0005(11) -0.0071(12) -0.0029(11)
C10 0.0263(16) 0.0346(17) 0.0228(15) -0.0042(13) 0.0016(12) -0.0095(13)
C16 0.0278(16) 0.0181(14) 0.0256(16) 0.0001(12) -0.0070(12) 0.0070(12)
C24 0.0303(16) 0.0262(15) 0.0207(15) 0.0004(12) -0.0037(12) -0.0101(12)
C64 0.0253(15) 0.0297(16) 0.0198(15) -0.0065(12) 0.0027(11) -0.0034(12)
C30 0.0301(16) 0.0205(14) 0.0237(15) 0.0011(12) -0.0059(12) -0.0047(12)
C41 0.0257(16) 0.0283(16) 0.0360(18) -0.0032(13) -0.0031(13) -0.0066(13)
C12 0.0320(16) 0.0181(14) 0.0284(16) -0.0033(12) 0.0029(13) -0.0071(12)
C49 0.0250(15) 0.0330(16) 0.0149(14) 0.0012(12) -0.0025(11) -0.0059(12)
C22 0.0345(18) 0.0339(18) 0.0366(19) 0.0019(14) -0.0163(14) -0.0140(14)
C14 0.0240(15) 0.0189(14) 0.0231(15) 0.0044(11) -0.0036(11) -0.0051(11)
C26 0.0293(16) 0.0196(15) 0.0373(18) -0.0048(13) -0.0041(13) -0.0041(12)
C23 0.043(2) 0.0332(17) 0.0244(16) -0.0007(13) -0.0114(14) -0.0132(15)
C11 0.0305(17) 0.0270(16) 0.0344(18) -0.0095(13) 0.0050(13) -0.0040(13)
C54 0.0340(18) 0.0377(18) 0.0265(17) -0.0065(14) -0.0019(13) -0.0063(14)
C50 0.0316(18) 0.0332(18) 0.0321(18) 0.0067(14) -0.0014(14) -0.0008(14)
O7 0.0203(10) 0.0131(9) 0.0193(10) 0.0008(7) -0.0052(7) -0.0039(7)
C43 0.0276(15) 0.0237(15) 0.0173(14) -0.0008(11) -0.0060(11) -0.0025(12)
C34 0.0388(19) 0.0271(16) 0.0253(17) -0.0014(13) -0.0012(13) 0.0069(14)
C56 0.0270(16) 0.0252(15) 0.0315(17) -0.0028(13) -0.0090(13) 0.0002(12)
C28 0.045(2) 0.0213(16) 0.051(2) -0.0112(15) -0.0250(17) 0.0102(14)
C35 0.0409(19) 0.0177(15) 0.0355(18) -0.0009(13) 0.0034(14) -0.0037(13)
C36 0.0297(16) 0.0236(15) 0.0306(17) -0.0022(13) 0.0016(13) -0.0068(13)
C32 0.0306(17) 0.0230(15) 0.0310(17) -0.0079(13) -0.0077(13) -0.0027(12)
C3 0.0215(15) 0.0297(16) 0.0268(16) 0.0006(13) -0.0029(12) -0.0086(12)
C60 0.0254(16) 0.0229(15) 0.0346(17) -0.0006(13) -0.0071(13) -0.0038(12)
C29 0.051(2) 0.0162(14) 0.0302(17) 0.0031(12) -0.0171(15) -0.0045(14)
C48 0.0312(17) 0.0393(19) 0.0259(17) 0.0062(14) -0.0056(13) -0.0067(14)
C15 0.0178(14) 0.0297(16) 0.0259(16) 0.0024(12) -0.0002(11) -0.0014(12)
C44 0.0301(17) 0.0386(18) 0.0215(16) 0.0028(13) -0.0052(12) -0.0048(14)
C59 0.0258(16) 0.0317(17) 0.044(2) 0.0015(15) -0.0108(14) -0.0023(13)
C46 0.0308(17) 0.0424(19) 0.0275(17) 0.0008(14) -0.0134(13) 0.0006(14)
C33 0.0301(17) 0.0322(17) 0.0302(17) -0.0086(14) -0.0079(13) 0.0041(13)
C39 0.051(2) 0.049(2) 0.0262(18) -0.0118(15) -0.0098(15) -0.0203(17)
C47 0.042(2) 0.0417(19) 0.0256(17) 0.0138(15) -0.0108(14) -0.0072(16)
C57 0.0359(18) 0.0227(16) 0.045(2) -0.0066(14) -0.0074(15) 0.0012(13)
C58 0.0264(17) 0.0247(16) 0.047(2) 0.0017(14) -0.0034(14) 0.0070(13)
C45 0.0249(16) 0.051(2) 0.0317(18) 0.0030(15) -0.0093(13) -0.0069(15)
C27 0.0276(17) 0.0334(18) 0.052(2) -0.0117(16) -0.0079(15) 0.0002(14)
C51 0.0335(19) 0.046(2) 0.039(2) 0.0148(16) -0.0008(15) -0.0128(16)
C40 0.0373(19) 0.044(2) 0.039(2) -0.0056(16) -0.0144(15) -0.0153(16)
C38 0.0401(19) 0.0404(19) 0.0238(17) -0.0084(14) -0.0010(14) -0.0147(15)
C52 0.0286(18) 0.062(2) 0.0235(17) 0.0007(16) 0.0029(13) -0.0089(16)
C53 0.0339(19) 0.049(2) 0.0316(19) -0.0099(16) 0.0024(14) -0.0031(16)
C68 0.0264(16) 0.0305(16) 0.0203(15) -0.0059(12) 0.0020(12) -0.0050(13)
C63 0.0363(18) 0.0270(16) 0.0281(17) 0.0051(13) 0.0116(13) -0.0058(14)
C67 0.0350(18) 0.0211(15) 0.0338(18) 0.0048(13) 0.0060(14) -0.0047(13)
C65 0.0197(14) 0.0164(13) 0.0191(14) -0.0001(11) -0.0002(11) -0.0035(11)

loop_
_atom_type_symbol
_atom_type_description
_atom_type_scat_dispersion_real
_atom_type_scat_dispersion_imag
_atom_type_scat_source
C C 0.0033 0.0016 'International Tables Vol C Tables 4.2.6.8 and 6.1.1.4'
H H 0.0000 0.0000 'International Tables Vol C Tables 4.2.6.8 and 6.1.1.4'
O O 0.0106 0.0060 'International Tables Vol C Tables 4.2.6.8 and 6.1.1.4'
Si Si 0.0817 0.0704 'International Tables Vol C Tables 4.2.6.8 and 6.1.1.4'
Sb Sb -0.5866 1.5461 'International Tables Vol C Tables 4.2.6.8 and 6.1.1.4'

loop_
_geom_angle_atom_site_label_1
_geom_angle_atom_site_label_2
_geom_angle_atom_site_label_3
_geom_angle
O7 Sb6 O9 91.25(8)
O7 Sb6 O14 89.59(8)
O9 Sb6 O14 171.86(7)
O7 Sb6 O12 160.50(8)
O9 Sb6 O12 97.04(7)
O14 Sb6 O12 79.78(7)
O7 Sb6 O11 90.15(7)
O9 Sb6 O11 84.88(7)
O14 Sb6 O11 87.02(7)
O12 Sb6 O11 73.13(7)
O7 Sb6 C55 99.03(9)
O9 Sb6 C55 92.73(9)
O14 Sb6 C55 95.14(9)
O12 Sb6 C55 98.18(9)
O11 Sb6 C55 170.57(9)
O8 Sb2 O4 93.60(7)
O8 Sb2 O3 89.88(7)
O4 Sb2 O3 172.67(7)
O8 Sb2 O1 160.75(7)
O4 Sb2 O1 95.00(7)
O3 Sb2 O1 79.80(7)
O8 Sb2 O2 89.70(7)
O4 Sb2 O2 85.21(7)
O3 Sb2 O2 88.36(7)
O1 Sb2 O2 73.92(7)
O8 Sb2 C13 97.64(9)
O4 Sb2 C13 90.48(9)
O3 Sb2 C13 95.45(9)
O1 Sb2 C13 99.48(9)
O2 Sb2 C13 171.72(9)
O6 Sb1 O3 121.69(8)
O6 Sb1 C1 112.62(9)
O3 Sb1 C1 117.54(9)
O6 Sb1 C7 96.31(9)
O3 Sb1 C7 94.74(9)
C1 Sb1 C7 108.14(10)
O6 Sb1 O1 75.06(7)
O3 Sb1 O1 75.03(7)
C1 Sb1 O1 92.48(9)
C7 Sb1 O1 159.38(9)
O10 Sb4 O13 167.23(7)
O10 Sb4 O12 90.35(7)
O13 Sb4 O12 78.75(7)
O10 Sb4 C37 92.45(9)
O13 Sb4 C37 94.78(10)
O12 Sb4 C37 93.24(9)
O10 Sb4 C31 95.82(9)
O13 Sb4 C31 92.32(9)
O12 Sb4 C31 159.64(10)
C37 Sb4 C31 105.82(11)
O10 Sb4 O11 86.25(7)
O13 Sb4 O11 83.87(7)
O12 Sb4 O11 70.61(7)
C37 Sb4 O11 163.78(9)
C31 Sb4 O11 90.40(9)
O13 Sb5 O14 121.27(8)
O13 Sb5 C43 114.42(10)
O14 Sb5 C43 116.59(10)
O13 Sb5 C49 96.79(10)
O14 Sb5 C49 94.29(10)
C43 Sb5 C49 107.25(11)
O13 Sb5 O12 75.70(7)
O14 Sb5 O12 75.54(7)
C43 Sb5 O12 91.84(9)
C49 Sb5 O12 160.87(9)
O5 Sb3 O6 168.05(7)
O5 Sb3 O1 90.91(7)
O6 Sb3 O1 78.93(7)
O5 Sb3 C25 96.84(9)
O6 Sb3 C25 90.31(9)
O1 Sb3 C25 156.63(9)
O5 Sb3 C19 93.11(9)
O6 Sb3 C19 94.16(9)
O1 Sb3 C19 95.80(9)
C25 Sb3 C19 105.71(10)
O5 Sb3 O2 87.63(7)
O6 Sb3 O2 83.10(7)
O1 Sb3 O2 70.75(7)
C25 Sb3 O2 87.52(9)
C19 Sb3 O2 166.54(8)
O5 Si1 O7 108.52(10)
O5 Si1 O4 109.49(10)
O7 Si1 O4 109.51(10)
O5 Si1 C61 110.59(11)
O7 Si1 C61 111.13(11)
O4 Si1 C61 107.59(11)
O10 Si2 O8 108.60(10)
O10 Si2 O9 110.24(10)
O8 Si2 O9 109.56(10)
O10 Si2 C65 109.90(11)
O8 Si2 C65 112.30(11)
O9 Si2 C65 106.23(11)
Sb5 O13 Sb4 109.18(9)
C26 C25 C30 119.9(3)
C26 C25 Sb3 121.3(2)
C30 C25 Sb3 118.7(2)
C38 C37 C42 118.6(3)
C38 C37 Sb4 121.5(2)
C42 C37 Sb4 119.8(2)
C56 C55 C60 120.2(3)
C56 C55 Sb6 120.8(2)
C60 C55 Sb6 119.0(2)
C20 C19 C24 118.6(3)
C20 C19 Sb3 121.4(2)
C24 C19 Sb3 120.0(2)
C65 C66 H66A 109.5
C65 C66 H66B 109.5
H66A C66 H66B 109.5
C65 C66 H66C 109.5
H66A C66 H66C 109.5
H66B C66 H66C 109.5
C32 C31 C36 118.6(3)
C32 C31 Sb4 122.7(2)
C36 C31 Sb4 118.6(2)
Sb1 O3 Sb2 108.51(8)
Sb1 O6 Sb3 109.90(8)
Sb5 O14 Sb6 108.35(9)
Sb6 O11 Sb4 102.79(8)
Sb2 O1 Sb3 109.04(8)
Sb2 O1 Sb1 93.77(7)
Sb3 O1 Sb1 95.08(7)
Sb2 O2 Sb3 101.97(7)
Sb6 O12 Sb4 109.10(8)
Sb6 O12 Sb5 94.23(7)
Sb4 O12 Sb5 95.18(7)
Si1 O4 Sb2 129.11(10)
Si1 O5 Sb3 128.46(11)
Si2 O10 Sb4 129.92(11)
Si2 O9 Sb6 128.49(10)
Si2 O8 Sb2 134.97(11)
C6 C1 C2 120.7(3)
C6 C1 Sb1 117.0(2)
C2 C1 Sb1 122.3(2)
C9 C8 C7 119.9(3)
C9 C8 H8 120.0
C7 C8 H8 120.0
C12 C7 C8 119.5(3)
C12 C7 Sb1 117.9(2)
C8 C7 Sb1 122.4(2)
C17 C18 C13 119.7(3)
C17 C18 H18 120.2
C13 C18 H18 120.2
C5 C6 C1 119.9(3)
C5 C6 H6 120.0
C1 C6 H6 120.0
C3 C2 C1 119.0(3)
C3 C2 H2 120.5
C1 C2 H2 120.5
C14 C13 C18 119.7(2)
C14 C13 Sb2 119.65(19)
C18 C13 Sb2 120.7(2)
C62 C61 C63 110.0(2)
C62 C61 C64 108.5(2)
C63 C61 C64 107.8(2)
C62 C61 Si1 109.25(19)
C63 C61 Si1 110.56(19)
C64 C61 Si1 110.68(19)
C41 C42 C37 120.7(3)
C41 C42 H42 119.7
C37 C42 H42 119.7
C3 C4 C5 120.7(3)
C3 C4 H4 119.7
C5 C4 H4 119.7
C21 C20 C19 120.3(3)
C21 C20 H20 119.9
C19 C20 H20 119.9
C6 C5 C4 119.5(3)
C6 C5 H5 120.3
C4 C5 H5 120.3
C61 C62 H62A 109.5
C61 C62 H62B 109.5
H62A C62 H62B 109.5
C61 C62 H62C 109.5
H62A C62 H62C 109.5
H62B C62 H62C 109.5
C22 C21 C20 120.3(3)
C22 C21 H21 119.8
C20 C21 H21 119.8
C10 C9 C8 120.1(3)
C10 C9 H9 119.9
C8 C9 H9 119.9
C18 C17 C16 120.1(3)
C18 C17 H17 119.9
C16 C17 H17 119.9
C9 C10 C11 120.2(3)
C9 C10 H10 119.9
C11 C10 H10 119.9
C15 C16 C17 119.9(3)
C15 C16 H16 120.0
C17 C16 H16 120.0
C23 C24 C19 120.9(3)
C23 C24 H24 119.6
C19 C24 H24 119.6
C61 C64 H64A 109.5
C61 C64 H64B 109.5
H64A C64 H64B 109.5
C61 C64 H64C 109.5
H64A C64 H64C 109.5
H64B C64 H64C 109.5
C25 C30 C29 119.9(3)
C25 C30 H30 120.1
C29 C30 H30 120.1
C42 C41 C40 120.6(3)
C42 C41 H41 119.7
C40 C41 H41 119.7
C7 C12 C11 120.4(3)
C7 C12 H12 119.8
C11 C12 H12 119.8
C54 C49 C50 119.4(3)
C54 C49 Sb5 120.5(2)
C50 C49 Sb5 119.9(2)
C23 C22 C21 120.2(3)
C23 C22 H22 119.9
C21 C22 H22 119.9
C13 C14 C15 120.1(3)
C13 C14 H14 119.9
C15 C14 H14 119.9
C27 C26 C25 119.6(3)
C27 C26 H26 120.2
C25 C26 H26 120.2
C22 C23 C24 119.7(3)
C22 C23 H23 120.2
C24 C23 H23 120.2
C10 C11 C12 119.9(3)
C10 C11 H11 120.1
C12 C11 H11 120.1
C49 C54 C53 120.4(3)
C49 C54 H54 119.8
C53 C54 H54 119.8
C51 C50 C49 119.5(3)
C51 C50 H50 120.2
C49 C50 H50 120.2
Si1 O7 Sb6 133.50(11)
C44 C43 C48 120.9(3)
C44 C43 Sb5 122.3(2)
C48 C43 Sb5 116.7(2)
C33 C34 C35 119.9(3)
C33 C34 H34 120.0
C35 C34 H34 120.0
C55 C56 C57 119.3(3)
C55 C56 H56 120.4
C57 C56 H56 120.4
C29 C28 C27 120.3(3)
C29 C28 H28 119.9
C27 C28 H28 119.9
C34 C35 C36 120.3(3)
C34 C35 H35 119.9
C36 C35 H35 119.9
C35 C36 C31 120.0(3)
C35 C36 H36 120.0
C31 C36 H36 120.0
C33 C32 C31 120.9(3)
C33 C32 H32 119.6
C31 C32 H32 119.6
C4 C3 C2 120.2(3)
C4 C3 H3 119.9
C2 C3 H3 119.9
C59 C60 C55 119.6(3)
C59 C60 H60 120.2
C55 C60 H60 120.2
C28 C29 C30 119.9(3)
C28 C29 H29 120.1
C30 C29 H29 120.1
C47 C48 C43 119.2(3)
C47 C48 H48 120.4
C43 C48 H48 120.4
C16 C15 C14 120.4(3)
C16 C15 H15 119.8
C14 C15 H15 119.8
C45 C44 C43 119.1(3)
C45 C44 H44 120.4
C43 C44 H44 120.4
C58 C59 C60 120.2(3)
C58 C59 H59 119.9
C60 C59 H59 119.9
C47 C46 C45 120.6(3)
C47 C46 H46 119.7
C45 C46 H46 119.7
C32 C33 C34 120.2(3)
C32 C33 H33 119.9
C34 C33 H33 119.9
C38 C39 C40 120.3(3)
C38 C39 H39 119.9
C40 C39 H39 119.9
C46 C47 C48 119.8(3)
C46 C47 H47 120.1
C48 C47 H47 120.1
C58 C57 C56 120.3(3)
C58 C57 H57 119.9
C56 C57 H57 119.9
C59 C58 C57 120.5(3)
C59 C58 H58 119.7
C57 C58 H58 119.7
C44 C45 C46 120.4(3)
C44 C45 H45 119.8
C46 C45 H45 119.8
C26 C27 C28 120.4(3)
C26 C27 H27 119.8
C28 C27 H27 119.8
C50 C51 C52 120.3(3)
C50 C51 H51 119.8
C52 C51 H51 119.8
C41 C40 C39 119.4(3)
C41 C40 H40 120.3
C39 C40 H40 120.3
C39 C38 C37 120.4(3)
C39 C38 H38 119.8
C37 C38 H38 119.8
C53 C52 C51 120.3(3)
C53 C52 H52 119.8
C51 C52 H52 119.8
C52 C53 C54 119.9(3)
C52 C53 H53 120.0
C54 C53 H53 120.0
C65 C68 H68A 109.5
C65 C68 H68B 109.5
H68A C68 H68B 109.5
C65 C68 H68C 109.5
H68A C68 H68C 109.5
H68B C68 H68C 109.5
C61 C63 H63A 109.5
C61 C63 H63B 109.5
H63A C63 H63B 109.5
C61 C63 H63C 109.5
H63A C63 H63C 109.5
H63B C63 H63C 109.5
C65 C67 H67A 109.5
C65 C67 H67B 109.5
H67A C67 H67B 109.5
C65 C67 H67C 109.5
H67A C67 H67C 109.5
H67B C67 H67C 109.5
C66 C65 C67 108.8(2)
C66 C65 C68 109.4(2)
C67 C65 C68 109.4(2)
C66 C65 Si2 107.87(19)
C67 C65 Si2 111.04(19)
C68 C65 Si2 110.24(19)

loop_
_geom_bond_atom_site_label_1
_geom_bond_atom_site_label_2
_geom_bond_distance
Sb6 O7 1.9380(18)
Sb6 O9 1.9772(17)
Sb6 O14 2.0000(18)
Sb6 O12 2.0405(18)
Sb6 O11 2.0873(18)
Sb6 C55 2.109(3)
Sb2 O8 1.9374(18)
Sb2 O4 1.9890(17)
Sb2 O3 2.0043(17)
Sb2 O1 2.0447(18)
Sb2 O2 2.0726(17)
Sb2 C13 2.107(2)
Sb1 O6 1.9107(18)
Sb1 O3 1.9212(18)
Sb1 C1 2.098(3)
Sb1 C7 2.116(3)
Sb1 O1 2.3132(18)
Sb4 O10 1.9764(18)
Sb4 O13 2.0289(18)
Sb4 O12 2.0627(18)
Sb4 C37 2.115(3)
Sb4 C31 2.120(3)
Sb4 O11 2.1892(18)
Sb5 O13 1.9157(19)
Sb5 O14 1.9163(19)
Sb5 C43 2.104(3)
Sb5 C49 2.115(3)
Sb5 O12 2.2877(19)
Sb3 O5 1.9758(18)
Sb3 O6 2.0276(18)
Sb3 O1 2.0515(17)
Sb3 C25 2.116(3)
Sb3 C19 2.122(3)
Sb3 O2 2.2185(18)
Si1 O5 1.6253(19)
Si1 O7 1.6373(19)
Si1 O4 1.6527(18)
Si1 C61 1.884(3)
Si2 O10 1.6239(19)
Si2 O8 1.6298(19)
Si2 O9 1.6504(18)
Si2 C65 1.878(3)
C25 C26 1.387(4)
C25 C30 1.389(4)
C37 C38 1.391(4)
C37 C42 1.394(4)
C55 C56 1.389(4)
C55 C60 1.394(4)
C19 C20 1.395(4)
C19 C24 1.400(4)
C66 C65 1.531(4)
C66 H66A 0.9600
C66 H66B 0.9600
C66 H66C 0.9600
C31 C32 1.393(4)
C31 C36 1.397(4)
C1 C6 1.389(4)
C1 C2 1.396(4)
C8 C9 1.385(4)
C8 C7 1.397(4)
C8 H8 0.9300
C7 C12 1.378(4)
C18 C17 1.389(4)
C18 C13 1.392(4)
C18 H18 0.9300
C6 C5 1.385(4)
C6 H6 0.9300
C2 C3 1.390(4)
C2 H2 0.9300
C13 C14 1.387(4)
C61 C62 1.527(4)
C61 C63 1.535(4)
C61 C64 1.542(4)
C42 C41 1.373(4)
C42 H42 0.9300
C4 C3 1.382(4)
C4 C5 1.391(4)
C4 H4 0.9300
C20 C21 1.385(4)
C20 H20 0.9300
C5 H5 0.9300
C62 H62A 0.9600
C62 H62B 0.9600
C62 H62C 0.9600
C21 C22 1.384(5)
C21 H21 0.9300
C9 C10 1.379(4)
C9 H9 0.9300
C17 C16 1.394(4)
C17 H17 0.9300
C10 C11 1.379(4)
C10 H10 0.9300
C16 C15 1.367(4)
C16 H16 0.9300
C24 C23 1.385(4)
C24 H24 0.9300
C64 H64A 0.9600
C64 H64B 0.9600
C64 H64C 0.9600
C30 C29 1.393(4)
C30 H30 0.9300
C41 C40 1.378(5)
C41 H41 0.9300
C12 C11 1.391(4)
C12 H12 0.9300
C49 C54 1.385(4)
C49 C50 1.396(4)
C22 C23 1.382(5)
C22 H22 0.9300
C14 C15 1.390(4)
C14 H14 0.9300
C26 C27 1.380(4)
C26 H26 0.9300
C23 H23 0.9300
C11 H11 0.9300
C54 C53 1.386(5)
C54 H54 0.9300
C50 C51 1.384(5)
C50 H50 0.9300
C43 C44 1.389(4)
C43 C48 1.395(4)
C34 C33 1.380(5)
C34 C35 1.380(5)
C34 H34 0.9300
C56 C57 1.394(4)
C56 H56 0.9300
C28 C29 1.369(5)
C28 C27 1.386(5)
C28 H28 0.9300
C35 C36 1.390(4)
C35 H35 0.9300
C36 H36 0.9300
C32 C33 1.376(4)
C32 H32 0.9300
C3 H3 0.9300
C60 C59 1.390(4)
C60 H60 0.9300
C29 H29 0.9300
C48 C47 1.393(4)
C48 H48 0.9300
C15 H15 0.9300
C44 C45 1.382(4)
C44 H44 0.9300
C59 C58 1.373(5)
C59 H59 0.9300
C46 C47 1.380(5)
C46 C45 1.385(5)
C46 H46 0.9300
C33 H33 0.9300
C39 C38 1.383(5)
C39 C40 1.387(5)
C39 H39 0.9300
C47 H47 0.9300
C57 C58 1.378(5)
C57 H57 0.9300
C58 H58 0.9300
C45 H45 0.9300
C27 H27 0.9300
C51 C52 1.384(5)
C51 H51 0.9300
C40 H40 0.9300
C38 H38 0.9300
C52 C53 1.368(5)
C52 H52 0.9300
C53 H53 0.9300
C68 C65 1.542(4)
C68 H68A 0.9600
C68 H68B 0.9600
C68 H68C 0.9600
C63 H63A 0.9600
C63 H63B 0.9600
C63 H63C 0.9600
C67 C65 1.531(4)
C67 H67A 0.9600
C67 H67B 0.9600
C67 H67C 0.9600
